data_4135235
loop_
_publ_author_name
'Lim, Irene'
'Vian, Antoine'
'van de Wouw, Heidi'
'Day, Rachael A.'
'Gomez, Carlos'
'Liu, Yucen'
'Rheingold, Arnold L.'
'Campas, Otger'
'Sletten, Ellen M.'

_publ_section_title
;
 Fluorous soluble cyanine dyes for visualizing perfluorocarbons in living
 systems.
;
_journal_name_full 'Journal of the American Chemical Society'
_journal_paper_doi 10.1021/jacs.0c07761
_journal_year 2020
_chemical_formula_moiety 'C25 H15 F26 N'
_chemical_formula_sum 'C25 H15 F26 N'
_chemical_formula_weight 823.38
_space_group_crystal_system triclinic
_space_group_IT_number 2
_space_group_name_Hall '-P 1'
_space_group_name_H-M_alt 'P -1'
_atom_sites_solution_hydrogens geom
_atom_sites_solution_primary direct
_audit_creation_date 2019-08-21
_audit_creation_method
;
Olex2 1.2-beta
(compiled 2018.05.29 svn.r3508 for OlexSys, GUI svn.r5506)
;
_cell_angle_alpha 71.197(6)
_cell_angle_beta 67.507(4)
_cell_angle_gamma 70.565(4)
_cell_formula_units_Z 2
_cell_length_a 11.2473(19)
_cell_length_b 12.2989(14)
_cell_length_c 12.6264(18)
_cell_measurement_reflns_used 5567
_cell_measurement_temperature 100
_cell_measurement_theta_max 25.299
_cell_measurement_theta_min 2.239
_cell_volume 1483.2(4)
_computing_cell_refinement 'SAINT V8.38A (?, 2016)'
_computing_data_collection 'APEX2 v2013.6-2 (Bruker, 2013)'
_computing_data_reduction 'SAINT v8.34A (Bruker, 2013)'
_computing_molecular_graphics 'Olex2 (Dolomanov et al., 2009)'
_computing_publication_material 'Olex2 (Dolomanov et al., 2009)'
_computing_structure_refinement 'XL (Sheldrick, 2008)'
_computing_structure_solution 'XT (Sheldrick, 2008)'
_diffrn_ambient_temperature 100.0
_diffrn_detector 'Bruker APEX CCD'
_diffrn_detector_area_resol_mean 8.0
_diffrn_detector_type 'CCD Area Detector'
_diffrn_measured_fraction_theta_full 0.999
_diffrn_measured_fraction_theta_max 0.996
_diffrn_measurement_device 'Kappa Four-Circle Diffractometer'
_diffrn_measurement_device_type 'Bruker X8 APEX'
_diffrn_measurement_method '\f and \w scans'
_diffrn_radiation_monochromator graphite
_diffrn_radiation_probe x-ray
_diffrn_radiation_type MoK\a
_diffrn_radiation_wavelength 0.71073
_diffrn_reflns_av_R_equivalents 0.0357
_diffrn_reflns_av_unetI/netI 0.0442
_diffrn_reflns_Laue_measured_fraction_full 0.999
_diffrn_reflns_Laue_measured_fraction_max 0.996
_diffrn_reflns_limit_h_max 13
_diffrn_reflns_limit_h_min -9
_diffrn_reflns_limit_k_max 14
_diffrn_reflns_limit_k_min -14
_diffrn_reflns_limit_l_max 15
_diffrn_reflns_limit_l_min -15
_diffrn_reflns_number 17033
_diffrn_reflns_point_group_measured_fraction_full 0.999
_diffrn_reflns_point_group_measured_fraction_max 0.996
_diffrn_reflns_theta_full 25.242
_diffrn_reflns_theta_max 25.362
_diffrn_reflns_theta_min 1.791
_diffrn_source 'sealed tube'
_diffrn_source_type fine-focus
_diffrn_standards_number 0
_exptl_absorpt_coefficient_mu 0.223
_exptl_absorpt_correction_T_max 0.7452
_exptl_absorpt_correction_T_min 0.6842
_exptl_absorpt_correction_type multi-scan
_exptl_absorpt_process_details
'SADABS-2016/2 (Bruker,2016/2) was used for absorption correction. wR2(int) was 0.0504 before and 0.0414 after correction. The Ratio of minimum to maximum transmission is 0.9181. The \l/2 correction factor is Not present.'
_exptl_crystal_colour colourless
_exptl_crystal_colour_primary colourless
_exptl_crystal_density_diffrn 1.844
_exptl_crystal_description block
_exptl_crystal_F_000 812
_exptl_crystal_size_max 0.34
_exptl_crystal_size_mid 0.33
_exptl_crystal_size_min 0.31
_refine_diff_density_max 0.404
_refine_diff_density_min -0.305
_refine_diff_density_rms 0.055
_refine_ls_extinction_method none
_refine_ls_goodness_of_fit_ref 1.009
_refine_ls_hydrogen_treatment constr
_refine_ls_matrix_type full
_refine_ls_number_parameters 470
_refine_ls_number_reflns 5426
_refine_ls_number_restraints 0
_refine_ls_restrained_S_all 1.009
_refine_ls_R_factor_all 0.0607
_refine_ls_R_factor_gt 0.0374
_refine_ls_shift/su_max 0.001
_refine_ls_shift/su_mean 0.000
_refine_ls_structure_factor_coef Fsqd
_refine_ls_weighting_details 'w=1/[\s^2^(Fo^2^)+(0.0336P)^2^+0.6824P] where P=(Fo^2^+2Fc^2^)/3'
_refine_ls_weighting_scheme calc
_refine_ls_wR_factor_gt 0.0775
_refine_ls_wR_factor_ref 0.0867
_reflns_Friedel_coverage 0.000
_reflns_number_gt 4019
_reflns_number_total 5426
_reflns_threshold_expression 'I > 2\s(I)'
_cod_data_source_file ja0c07761_si_002.cif
_cod_data_source_block sletten01_0m_a
_cod_depositor_comments
;
The following automatic conversions were performed:

data item '_diffrn_radiation_probe' value 'X-ray' was changed to
'x-ray' in accordance with the
/home/data/users/saulius/crontab/automatic-downloads/rss-feeds/ACS/lib/dictionaries/cif_core.dic
dictionary named 'cif_core.dic' version 2.4.2 last updated on
2011-04-26.

Automatic conversion script
Id: cif_fix_values 7556 2019-12-06 15:28:31Z antanas 
;
_cod_database_code 4135235
_shelx_shelxl_version_number 2016/6
_shelx_space_group_comment
;
The symmetry employed for this shelxl refinement is uniquely defined
by the following loop, which should always be used as a source of
symmetry information in preference to the above space-group names.
They are only intended as comments.
;
_shelx_estimated_absorpt_t_max 0.934
_shelx_estimated_absorpt_t_min 0.928
_olex2_refinement_description
;
1. Fixed Uiso
 At 1.2 times of:
  All C(H) groups, All C(H,H) groups
 At 1.5 times of:
  All C(H,H,H) groups
2.a Secondary CH2 refined with riding coordinates:
 C13(H13A,H13B), C16(H16A,H16B), C14(H14A,H14B), C15(H15A,H15B)
2.b Aromatic/amide H refined with riding coordinates:
 C5(H5), C4(H4), C2(H2), C3(H3)
2.c Idealised Me refined as rotating group:
 C25(H25A,H25B,H25C)
;
_olex2_submission_special_instructions 'No special instructions were received'

loop_
_space_group_symop_operation_xyz
'x, y, z'
'-x, -y, -z'

loop_
_atom_site_label
_atom_site_type_symbol
_atom_site_fract_x
_atom_site_fract_y
_atom_site_fract_z
_atom_site_U_iso_or_equiv
_atom_site_adp_type
_atom_site_occupancy
_atom_site_site_symmetry_order
_atom_site_calc_flag
_atom_site_refinement_flags_posn
_atom_site_refinement_flags_adp
_atom_site_refinement_flags_occupancy
_atom_site_disorder_assembly
_atom_site_disorder_group
F10 F 0.96058(12) 0.21724(10) 0.45393(11) 0.0243(3) Uani 1 1 d . . . . .
F26 F 0.38289(12) 0.84796(10) 0.79404(11) 0.0274(3) Uani 1 1 d . . . . .
F6 F 1.02204(13) 0.02122(10) 0.37674(11) 0.0295(3) Uani 1 1 d . . . . .
F20 F 0.34476(13) 1.11088(10) 0.95742(10) 0.0264(3) Uani 1 1 d . . . . .
F22 F 0.30090(12) 1.07944(10) 0.78327(12) 0.0290(3) Uani 1 1 d . . . . .
F25 F 0.47001(13) 0.94245(10) 0.61603(11) 0.0287(3) Uani 1 1 d . . . . .
F14 F 0.37595(14) 1.32411(11) 0.98401(11) 0.0334(3) Uani 1 1 d . . . . .
F11 F 0.78387(12) 0.15082(10) 0.51084(11) 0.0265(3) Uani 1 1 d . . . . .
F23 F 0.51378(14) 0.91709(10) 0.88206(11) 0.0308(3) Uani 1 1 d . . . . .
F12 F 0.79677(13) 0.43409(10) 0.33885(11) 0.0293(3) Uani 1 1 d . . . . .
F13 F 0.63384(12) 0.35399(11) 0.45874(12) 0.0317(3) Uani 1 1 d . . . . .
F19 F 0.53673(12) 1.14930(11) 0.84938(12) 0.0282(3) Uani 1 1 d . . . . .
F21 F 0.46137(14) 1.15726(10) 0.65216(10) 0.0307(3) Uani 1 1 d . . . . .
F17 F 0.43508(14) 1.35000(11) 0.73630(11) 0.0324(3) Uani 1 1 d . . . . .
F9 F 0.98091(14) 0.26557(10) 0.23260(11) 0.0323(3) Uani 1 1 d . . . . .
F18 F 0.24546(13) 1.30866(11) 0.78089(12) 0.0327(3) Uani 1 1 d . . . . .
F16 F 0.17875(14) 1.32253(12) 1.00002(13) 0.0416(4) Uani 1 1 d . . . . .
F15 F 0.26140(15) 1.46947(11) 0.88645(12) 0.0395(4) Uani 1 1 d . . . . .
F2 F 1.12249(14) -0.15325(11) 0.24840(12) 0.0376(4) Uani 1 1 d . . . . .
F8 F 0.78322(14) 0.24444(11) 0.26917(12) 0.0362(4) Uani 1 1 d . . . . .
F24 F 0.64364(12) 0.98328(11) 0.70998(13) 0.0336(3) Uani 1 1 d . . . . .
F1 F 1.16189(15) -0.08596(12) 0.06206(12) 0.0413(4) Uani 1 1 d . . . . .
F7 F 0.84839(13) 0.01884(11) 0.34172(13) 0.0372(4) Uani 1 1 d . . . . .
F4 F 0.97854(17) 0.12133(12) 0.10071(12) 0.0511(5) Uani 1 1 d . . . . .
F5 F 1.15260(15) 0.07722(12) 0.15730(13) 0.0420(4) Uani 1 1 d . . . . .
F3 F 0.96776(15) -0.10702(13) 0.17125(15) 0.0480(4) Uani 1 1 d . . . . .
N1 N 0.91150(17) 0.56760(15) 0.62118(15) 0.0196(4) Uani 1 1 d . . . . .
C23 C 0.6931(2) 0.58121(17) 0.62714(18) 0.0163(5) Uani 1 1 d . . . . .
C9 C 0.9486(2) 0.07170(18) 0.30342(19) 0.0196(5) Uani 1 1 d . . . . .
C18 C 0.5206(2) 0.96726(18) 0.76879(18) 0.0185(5) Uani 1 1 d . . . . .
C17 C 0.4958(2) 0.88014(18) 0.71877(18) 0.0177(5) Uani 1 1 d . . . . .
C24 C 0.8278(2) 0.61177(17) 0.56244(18) 0.0171(5) Uani 1 1 d . . . . .
C22 C 0.2886(2) 1.35308(19) 0.9259(2) 0.0260(6) Uani 1 1 d . . . . .
C19 C 0.4229(2) 1.09142(18) 0.76186(18) 0.0178(5) Uani 1 1 d . . . . .
C1 C 0.7177(2) 0.50515(17) 0.74105(18) 0.0176(5) Uani 1 1 d . . . . .
C8 C 1.0372(2) 0.05046(18) 0.18109(19) 0.0245(5) Uani 1 1 d . . . . .
C6 C 0.8458(2) 0.50110(18) 0.73252(18) 0.0191(5) Uani 1 1 d . . . . .
C7 C 1.0724(2) -0.0775(2) 0.1656(2) 0.0263(5) Uani 1 1 d . . . . .
C20 C 0.4143(2) 1.15941(18) 0.84981(18) 0.0179(5) Uani 1 1 d . . . . .
C12 C 0.7598(2) 0.35663(18) 0.44354(19) 0.0186(5) Uani 1 1 d . . . . .
C13 C 0.7648(2) 0.39801(17) 0.54099(19) 0.0183(5) Uani 1 1 d . . . . .
H13A H 0.854578 0.408784 0.522270 0.022 Uiso 1 1 calc R . . . .
H13B H 0.747560 0.336820 0.614865 0.022 Uiso 1 1 calc R . . . .
C16 C 0.6084(2) 0.77309(18) 0.70005(19) 0.0202(5) Uani 1 1 d . . . . .
H16A H 0.623144 0.727850 0.776343 0.024 Uiso 1 1 calc R . . . .
H16B H 0.690405 0.798629 0.647300 0.024 Uiso 1 1 calc R . . . .
C11 C 0.8486(2) 0.23192(17) 0.42963(18) 0.0169(5) Uani 1 1 d . . . . .
C21 C 0.3461(2) 1.29330(18) 0.82129(19) 0.0219(5) Uani 1 1 d . . . . .
C10 C 0.8896(2) 0.20549(18) 0.30746(19) 0.0202(5) Uani 1 1 d . . . . .
C5 C 0.8984(2) 0.43856(19) 0.8243(2) 0.0268(6) Uani 1 1 d . . . . .
H5 H 0.985887 0.436394 0.818377 0.032 Uiso 1 1 calc R . . . .
C14 C 0.6623(2) 0.51501(17) 0.55907(19) 0.0182(5) Uani 1 1 d . . . . .
H14A H 0.573690 0.498535 0.602682 0.022 Uiso 1 1 calc R . . . .
H14B H 0.659117 0.566822 0.481291 0.022 Uiso 1 1 calc R . . . .
C15 C 0.5799(2) 0.69324(18) 0.64604(19) 0.0192(5) Uani 1 1 d . . . . .
H15A H 0.566008 0.738650 0.569473 0.023 Uiso 1 1 calc R . . . .
H15B H 0.496923 0.669174 0.698352 0.023 Uiso 1 1 calc R . . . .
C25 C 0.8592(2) 0.68714(19) 0.44126(18) 0.0225(5) Uani 1 1 d . . . . .
H25A H 0.944506 0.706029 0.420708 0.034 Uiso 1 1 calc GR . . . .
H25B H 0.789569 0.760513 0.437744 0.034 Uiso 1 1 calc GR . . . .
H25C H 0.864297 0.644498 0.385544 0.034 Uiso 1 1 calc GR . . . .
C4 C 0.8177(3) 0.37926(19) 0.9252(2) 0.0305(6) Uani 1 1 d . . . . .
H4 H 0.851310 0.334943 0.989025 0.037 Uiso 1 1 calc R . . . .
C2 C 0.6378(2) 0.44752(19) 0.84254(19) 0.0249(5) Uani 1 1 d . . . . .
H2 H 0.549425 0.451545 0.849337 0.030 Uiso 1 1 calc R . . . .
C3 C 0.6899(3) 0.38328(19) 0.9348(2) 0.0312(6) Uani 1 1 d . . . . .
H3 H 0.637048 0.341960 1.004812 0.037 Uiso 1 1 calc R . . . .

loop_
_atom_site_aniso_label
_atom_site_aniso_U_11
_atom_site_aniso_U_22
_atom_site_aniso_U_33
_atom_site_aniso_U_23
_atom_site_aniso_U_13
_atom_site_aniso_U_12
F10 0.0224(7) 0.0234(7) 0.0340(8) -0.0128(6) -0.0168(6) 0.0015(5)
F26 0.0211(7) 0.0250(7) 0.0366(8) -0.0141(6) -0.0013(6) -0.0082(6)
F6 0.0419(8) 0.0216(7) 0.0244(7) -0.0072(6) -0.0200(6) 0.0064(6)
F20 0.0379(8) 0.0207(6) 0.0166(7) -0.0034(5) -0.0036(6) -0.0086(6)
F22 0.0224(8) 0.0253(7) 0.0488(9) -0.0175(6) -0.0181(6) -0.0003(6)
F25 0.0456(9) 0.0207(6) 0.0250(7) -0.0052(6) -0.0231(6) 0.0000(6)
F14 0.0530(10) 0.0287(7) 0.0274(8) -0.0077(6) -0.0209(7) -0.0091(7)
F11 0.0311(8) 0.0197(6) 0.0251(7) -0.0047(6) -0.0018(6) -0.0100(6)
F23 0.0524(9) 0.0191(6) 0.0256(7) -0.0058(6) -0.0262(7) 0.0028(6)
F12 0.0468(9) 0.0162(6) 0.0222(7) -0.0027(5) -0.0149(6) -0.0008(6)
F13 0.0202(7) 0.0333(7) 0.0545(9) -0.0253(7) -0.0195(7) 0.0019(6)
F19 0.0252(8) 0.0293(7) 0.0392(8) -0.0144(6) -0.0169(6) -0.0032(6)
F21 0.0539(9) 0.0196(6) 0.0167(7) -0.0018(5) -0.0128(6) -0.0065(6)
F17 0.0485(9) 0.0231(7) 0.0231(7) -0.0020(6) -0.0048(7) -0.0158(6)
F9 0.0481(9) 0.0187(6) 0.0226(7) -0.0038(6) -0.0001(6) -0.0122(6)
F18 0.0397(9) 0.0225(7) 0.0468(9) -0.0128(6) -0.0306(7) 0.0041(6)
F16 0.0368(9) 0.0378(8) 0.0430(9) -0.0210(7) 0.0042(7) -0.0078(7)
F15 0.0695(11) 0.0169(7) 0.0343(8) -0.0089(6) -0.0235(8) -0.0013(7)
F2 0.0527(10) 0.0204(7) 0.0365(8) -0.0077(6) -0.0204(7) 0.0043(6)
F8 0.0405(9) 0.0334(8) 0.0474(9) -0.0233(7) -0.0337(7) 0.0129(6)
F24 0.0200(8) 0.0319(7) 0.0543(9) -0.0229(7) -0.0060(7) -0.0065(6)
F1 0.0557(10) 0.0319(8) 0.0272(8) -0.0163(6) 0.0001(7) -0.0048(7)
F7 0.0296(8) 0.0316(7) 0.0524(9) -0.0226(7) 0.0024(7) -0.0148(6)
F4 0.0889(13) 0.0297(8) 0.0287(8) -0.0108(7) -0.0347(8) 0.0169(8)
F5 0.0398(9) 0.0374(8) 0.0429(9) -0.0190(7) 0.0108(7) -0.0198(7)
F3 0.0389(9) 0.0485(9) 0.0752(12) -0.0415(9) -0.0186(8) -0.0056(7)
N1 0.0195(10) 0.0220(9) 0.0199(10) -0.0091(8) -0.0075(8) -0.0026(8)
C23 0.0162(11) 0.0169(10) 0.0177(11) -0.0037(9) -0.0077(9) -0.0037(9)
C9 0.0202(12) 0.0182(11) 0.0206(12) -0.0025(9) -0.0074(10) -0.0053(9)
C18 0.0182(12) 0.0202(11) 0.0177(11) -0.0033(9) -0.0067(10) -0.0051(9)
C17 0.0206(12) 0.0186(11) 0.0147(11) -0.0023(9) -0.0066(9) -0.0056(9)
C24 0.0184(12) 0.0145(10) 0.0203(11) -0.0092(9) -0.0056(10) -0.0015(9)
C22 0.0348(15) 0.0189(12) 0.0241(13) -0.0047(10) -0.0100(12) -0.0049(11)
C19 0.0186(12) 0.0203(11) 0.0162(11) -0.0030(9) -0.0072(9) -0.0059(9)
C1 0.0198(12) 0.0149(10) 0.0191(11) -0.0089(9) -0.0067(9) 0.0004(9)
C8 0.0333(15) 0.0192(11) 0.0202(12) -0.0033(10) -0.0114(11) -0.0030(10)
C6 0.0233(13) 0.0186(11) 0.0182(11) -0.0105(9) -0.0090(10) 0.0007(9)
C7 0.0294(14) 0.0245(12) 0.0253(13) -0.0085(10) -0.0097(11) -0.0027(11)
C20 0.0177(12) 0.0212(11) 0.0165(11) -0.0026(9) -0.0056(9) -0.0078(9)
C12 0.0161(12) 0.0172(11) 0.0248(12) -0.0034(9) -0.0109(10) -0.0026(9)
C13 0.0191(12) 0.0167(10) 0.0226(12) -0.0061(9) -0.0099(10) -0.0029(9)
C16 0.0211(12) 0.0201(11) 0.0231(12) -0.0082(9) -0.0095(10) -0.0028(9)
C11 0.0164(12) 0.0167(10) 0.0216(12) -0.0030(9) -0.0089(9) -0.0067(9)
C21 0.0291(14) 0.0197(11) 0.0204(12) -0.0030(10) -0.0112(10) -0.0073(10)
C10 0.0212(12) 0.0191(11) 0.0209(12) -0.0044(9) -0.0085(10) -0.0033(9)
C5 0.0266(13) 0.0284(12) 0.0278(13) -0.0138(11) -0.0156(11) 0.0063(10)
C14 0.0183(12) 0.0171(11) 0.0220(12) -0.0067(9) -0.0086(9) -0.0027(9)
C15 0.0180(12) 0.0194(11) 0.0225(12) -0.0071(9) -0.0092(10) -0.0018(9)
C25 0.0231(13) 0.0247(12) 0.0212(12) -0.0044(10) -0.0075(10) -0.0075(10)
C4 0.0465(17) 0.0211(12) 0.0213(13) -0.0071(10) -0.0167(12) 0.0046(11)
C2 0.0292(14) 0.0241(12) 0.0217(12) -0.0069(10) -0.0051(11) -0.0082(10)
C3 0.0466(17) 0.0198(12) 0.0213(13) -0.0038(10) -0.0059(12) -0.0067(11)

loop_
_atom_type_symbol
_atom_type_description
_atom_type_scat_dispersion_real
_atom_type_scat_dispersion_imag
_atom_type_scat_source
C C 0.0033 0.0016 'International Tables Vol C Tables 4.2.6.8 and 6.1.1.4'
H H 0.0000 0.0000 'International Tables Vol C Tables 4.2.6.8 and 6.1.1.4'
F F 0.0171 0.0103 'International Tables Vol C Tables 4.2.6.8 and 6.1.1.4'
N N 0.0061 0.0033 'International Tables Vol C Tables 4.2.6.8 and 6.1.1.4'

loop_
_geom_angle_atom_site_label_1
_geom_angle_atom_site_label_2
_geom_angle_atom_site_label_3
_geom_angle
_geom_angle_site_symmetry_1
_geom_angle_site_symmetry_3
_geom_angle_publ_flag
C24 N1 C6 106.42(18) . . ?
C24 C23 C14 111.40(17) . . ?
C24 C23 C15 111.58(16) . . ?
C1 C23 C24 99.43(16) . . ?
C1 C23 C14 113.64(16) . . ?
C1 C23 C15 112.21(17) . . ?
C14 C23 C15 108.44(17) . . ?
F6 C9 C8 107.68(17) . . ?
F6 C9 C10 108.63(17) . . ?
F7 C9 F6 108.26(16) . . ?
F7 C9 C8 109.48(18) . . ?
F7 C9 C10 108.63(17) . . ?
C8 C9 C10 114.02(17) . . ?
F23 C18 C17 107.87(16) . . ?
F23 C18 C19 108.79(16) . . ?
F24 C18 F23 108.06(17) . . ?
F24 C18 C17 109.04(17) . . ?
F24 C18 C19 107.50(16) . . ?
C17 C18 C19 115.38(17) . . ?
F26 C17 F25 106.63(16) . . ?
F26 C17 C18 107.31(16) . . ?
F26 C17 C16 110.71(17) . . ?
F25 C17 C18 106.88(16) . . ?
F25 C17 C16 110.92(17) . . ?
C16 C17 C18 114.02(18) . . ?
N1 C24 C23 114.82(18) . . ?
N1 C24 C25 122.8(2) . . ?
C25 C24 C23 122.40(18) . . ?
F14 C22 C21 110.75(18) . . ?
F16 C22 F14 108.62(18) . . ?
F16 C22 F15 108.60(19) . . ?
F16 C22 C21 111.49(19) . . ?
F15 C22 F14 108.14(19) . . ?
F15 C22 C21 109.17(18) . . ?
F22 C19 F21 108.37(17) . . ?
F22 C19 C18 109.14(16) . . ?
F22 C19 C20 107.89(16) . . ?
F21 C19 C18 108.65(17) . . ?
F21 C19 C20 108.35(16) . . ?
C20 C19 C18 114.29(17) . . ?
C6 C1 C23 107.38(18) . . ?
C2 C1 C23 132.1(2) . . ?
C2 C1 C6 120.5(2) . . ?
F4 C8 F5 108.88(18) . . ?
F4 C8 C9 109.43(18) . . ?
F4 C8 C7 107.38(18) . . ?
F5 C8 C9 108.33(18) . . ?
F5 C8 C7 106.59(18) . . ?
C9 C8 C7 116.02(18) . . ?
C1 C6 N1 111.95(18) . . ?
C1 C6 C5 121.6(2) . . ?
C5 C6 N1 126.5(2) . . ?
F2 C7 C8 110.31(19) . . ?
F1 C7 F2 108.51(19) . . ?
F1 C7 C8 109.23(18) . . ?
F3 C7 F2 108.53(19) . . ?
F3 C7 F1 108.6(2) . . ?
F3 C7 C8 111.56(19) . . ?
F20 C20 F19 109.13(17) . . ?
F20 C20 C19 108.49(16) . . ?
F20 C20 C21 108.20(17) . . ?
F19 C20 C19 109.20(16) . . ?
F19 C20 C21 108.14(17) . . ?
C19 C20 C21 113.61(17) . . ?
F12 C12 F13 105.82(16) . . ?
F12 C12 C13 110.07(17) . . ?
F12 C12 C11 107.71(17) . . ?
F13 C12 C13 111.30(17) . . ?
F13 C12 C11 106.79(16) . . ?
C13 C12 C11 114.69(17) . . ?
C12 C13 H13A 109.3 . . ?
C12 C13 H13B 109.3 . . ?
C12 C13 C14 111.68(17) . . ?
H13A C13 H13B 107.9 . . ?
C14 C13 H13A 109.3 . . ?
C14 C13 H13B 109.3 . . ?
C17 C16 H16A 109.4 . . ?
C17 C16 H16B 109.4 . . ?
C17 C16 C15 111.34(18) . . ?
H16A C16 H16B 108.0 . . ?
C15 C16 H16A 109.4 . . ?
C15 C16 H16B 109.4 . . ?
F10 C11 F11 107.41(16) . . ?
F10 C11 C12 108.67(16) . . ?
F10 C11 C10 107.61(16) . . ?
F11 C11 C12 108.15(16) . . ?
F11 C11 C10 108.69(16) . . ?
C10 C11 C12 116.00(17) . . ?
F17 C21 F18 108.18(17) . . ?
F17 C21 C22 108.19(17) . . ?
F17 C21 C20 108.59(18) . . ?
F18 C21 C22 107.06(18) . . ?
F18 C21 C20 109.71(17) . . ?
C22 C21 C20 114.91(18) . . ?
F9 C10 C9 108.17(17) . . ?
F9 C10 C11 108.34(17) . . ?
F8 C10 F9 108.28(17) . . ?
F8 C10 C9 107.91(17) . . ?
F8 C10 C11 109.01(17) . . ?
C11 C10 C9 114.95(17) . . ?
C6 C5 H5 121.4 . . ?
C6 C5 C4 117.3(2) . . ?
C4 C5 H5 121.4 . . ?
C23 C14 H14A 109.0 . . ?
C23 C14 H14B 109.0 . . ?
C13 C14 C23 113.12(17) . . ?
C13 C14 H14A 109.0 . . ?
C13 C14 H14B 109.0 . . ?
H14A C14 H14B 107.8 . . ?
C23 C15 H15A 109.1 . . ?
C23 C15 H15B 109.1 . . ?
C16 C15 C23 112.69(17) . . ?
C16 C15 H15A 109.1 . . ?
C16 C15 H15B 109.1 . . ?
H15A C15 H15B 107.8 . . ?
C24 C25 H25A 109.5 . . ?
C24 C25 H25B 109.5 . . ?
C24 C25 H25C 109.5 . . ?
H25A C25 H25B 109.5 . . ?
H25A C25 H25C 109.5 . . ?
H25B C25 H25C 109.5 . . ?
C5 C4 H4 119.2 . . ?
C3 C4 C5 121.6(2) . . ?
C3 C4 H4 119.2 . . ?
C1 C2 H2 120.8 . . ?
C1 C2 C3 118.5(2) . . ?
C3 C2 H2 120.8 . . ?
C4 C3 C2 120.5(2) . . ?
C4 C3 H3 119.7 . . ?
C2 C3 H3 119.7 . . ?

loop_
_geom_bond_atom_site_label_1
_geom_bond_atom_site_label_2
_geom_bond_distance
_geom_bond_site_symmetry_2
_geom_bond_publ_flag
F10 C11 1.350(2) . ?
F26 C17 1.357(2) . ?
F6 C9 1.341(2) . ?
F20 C20 1.337(2) . ?
F22 C19 1.343(2) . ?
F25 C17 1.361(2) . ?
F14 C22 1.334(3) . ?
F11 C11 1.353(2) . ?
F23 C18 1.346(2) . ?
F12 C12 1.363(2) . ?
F13 C12 1.365(2) . ?
F19 C20 1.339(2) . ?
F21 C19 1.346(2) . ?
F17 C21 1.341(2) . ?
F9 C10 1.344(2) . ?
F18 C21 1.347(3) . ?
F16 C22 1.320(3) . ?
F15 C22 1.325(2) . ?
F2 C7 1.324(3) . ?
F8 C10 1.344(2) . ?
F24 C18 1.344(2) . ?
F1 C7 1.321(3) . ?
F7 C9 1.339(2) . ?
F4 C8 1.336(3) . ?
F5 C8 1.343(3) . ?
F3 C7 1.313(3) . ?
N1 C24 1.291(3) . ?
N1 C6 1.434(3) . ?
C23 C24 1.528(3) . ?
C23 C1 1.511(3) . ?
C23 C14 1.546(3) . ?
C23 C15 1.546(3) . ?
C9 C8 1.535(3) . ?
C9 C10 1.566(3) . ?
C18 C17 1.547(3) . ?
C18 C19 1.555(3) . ?
C17 C16 1.502(3) . ?
C24 C25 1.488(3) . ?
C22 C21 1.537(3) . ?
C19 C20 1.550(3) . ?
C1 C6 1.388(3) . ?
C1 C2 1.382(3) . ?
C8 C7 1.548(3) . ?
C6 C5 1.390(3) . ?
C20 C21 1.555(3) . ?
C12 C13 1.500(3) . ?
C12 C11 1.549(3) . ?
C13 H13A 0.9900 . ?
C13 H13B 0.9900 . ?
C13 C14 1.535(3) . ?
C16 H16A 0.9900 . ?
C16 H16B 0.9900 . ?
C16 C15 1.531(3) . ?
C11 C10 1.542(3) . ?
C5 H5 0.9500 . ?
C5 C4 1.391(3) . ?
C14 H14A 0.9900 . ?
C14 H14B 0.9900 . ?
C15 H15A 0.9900 . ?
C15 H15B 0.9900 . ?
C25 H25A 0.9800 . ?
C25 H25B 0.9800 . ?
C25 H25C 0.9800 . ?
C4 H4 0.9500 . ?
C4 C3 1.380(4) . ?
C2 H2 0.9500 . ?
C2 C3 1.395(3) . ?
C3 H3 0.9500 . ?
